data_7062500
loop_
_publ_author_name
'Cao, Shaobo'
'Xie, Shangqing'
'Li, Qingshuang'
'Li, Xiaoyan'
'Sun, Hongjian'
'Fuhr, Olaf'
'Fenske, Dieter'

_publ_section_title
;
 Synthesis of [CNN] pincer nickel(ii) NHC chlorides and their catalytic
 effects on the hydrosilylation of aldehydes and ketones under mild
 conditions
;
_journal_issue 26
_journal_name_full 'New Journal of Chemistry'
_journal_page_first 12229
_journal_page_last 12238
_journal_paper_doi 10.1039/D3NJ01375H
_journal_volume 47
_journal_year 2023
_chemical_formula_moiety 'C23 H27 Br0.106 Cl0.894 N4 Ni'
_chemical_formula_sum 'C23 H27 Br0.11 Cl0.89 N4 Ni'
_chemical_formula_weight 458.42
_space_group_crystal_system orthorhombic
_space_group_IT_number 19
_space_group_name_Hall 'P 2ac 2ab'
_space_group_name_H-M_alt 'P 21 21 21'
_atom_sites_solution_hydrogens geom
_atom_sites_solution_primary iterative
_audit_creation_date 2023-05-20
_audit_creation_method
;
Olex2 1.3
(compiled 2020.11.12 svn.r5f609507 for OlexSys, GUI svn.r6408)
;
_audit_update_record
;
2023-05-22 deposited with the CCDC.	2023-05-24 downloaded from the CCDC.
;
_cell_angle_alpha 90
_cell_angle_beta 90
_cell_angle_gamma 90
_cell_formula_units_Z 4
_cell_length_a 8.3434(2)
_cell_length_b 14.2256(4)
_cell_length_c 17.7157(4)
_cell_measurement_reflns_used 2755
_cell_measurement_temperature 173.15
_cell_measurement_theta_max 30.7650
_cell_measurement_theta_min 2.7890
_cell_volume 2102.67(9)
_computing_cell_refinement 'CrysAlisPro 1.171.39.46 (Rigaku OD, 2018)'
_computing_data_collection 'CrysAlisPro 1.171.39.46 (Rigaku OD, 2018)'
_computing_data_reduction 'CrysAlisPro 1.171.39.46 (Rigaku OD, 2018)'
_computing_molecular_graphics 'Olex2 1.3 (Dolomanov et al., 2009)'
_computing_publication_material 'Olex2 1.3 (Dolomanov et al., 2009)'
_computing_structure_refinement 'SHELXL 2018/3 (Sheldrick, 2015)'
_computing_structure_solution 'olex2.solve 1.3 (Bourhis et al., 2015)'
_diffrn_ambient_temperature 173.15
_diffrn_measured_fraction_theta_full 0.985
_diffrn_measured_fraction_theta_max 0.924
_diffrn_measurement_device_type 'XtaLAB Synergy, Dualflex, HyPix'
_diffrn_measurement_method '\w scans'
_diffrn_radiation_type CuK\a
_diffrn_radiation_wavelength 1.54184
_diffrn_reflns_av_R_equivalents 0.0576
_diffrn_reflns_av_unetI/netI 0.0789
_diffrn_reflns_Laue_measured_fraction_full 0.985
_diffrn_reflns_Laue_measured_fraction_max 0.924
_diffrn_reflns_limit_h_max 10
_diffrn_reflns_limit_h_min -7
_diffrn_reflns_limit_k_max 17
_diffrn_reflns_limit_k_min -17
_diffrn_reflns_limit_l_max 19
_diffrn_reflns_limit_l_min -22
_diffrn_reflns_number 7023
_diffrn_reflns_point_group_measured_fraction_full 0.908
_diffrn_reflns_point_group_measured_fraction_max 0.829
_diffrn_reflns_theta_full 67.684
_diffrn_reflns_theta_max 76.339
_diffrn_reflns_theta_min 3.985
_exptl_absorpt_coefficient_mu 2.735
_exptl_crystal_colour 'clear light green'
_exptl_crystal_colour_lustre clear
_exptl_crystal_colour_modifier light
_exptl_crystal_colour_primary green
_exptl_crystal_density_diffrn 1.448
_exptl_crystal_description block
_exptl_crystal_F_000 960
_exptl_crystal_size_max 0.09
_exptl_crystal_size_mid 0.08
_exptl_crystal_size_min 0.07
_refine_diff_density_max 0.523
_refine_diff_density_min -0.275
_refine_diff_density_rms 0.065
_refine_ls_abs_structure_details
;
 Flack x determined using 1090 quotients [(I+)-(I-)]/[(I+)+(I-)]
 (Parsons, Flack and Wagner, Acta Cryst. B69 (2013) 249-259).
;
_refine_ls_abs_structure_Flack 0.02(2)
_refine_ls_extinction_method none
_refine_ls_goodness_of_fit_ref 0.987
_refine_ls_hydrogen_treatment constr
_refine_ls_matrix_type full
_refine_ls_number_parameters 264
_refine_ls_number_reflns 3670
_refine_ls_number_restraints 0
_refine_ls_restrained_S_all 0.987
_refine_ls_R_factor_all 0.0486
_refine_ls_R_factor_gt 0.0401
_refine_ls_shift/su_max 0.000
_refine_ls_shift/su_mean 0.000
_refine_ls_structure_factor_coef Fsqd
_refine_ls_weighting_details 'w=1/[\s^2^(Fo^2^)+(0.0365P)^2^] where P=(Fo^2^+2Fc^2^)/3'
_refine_ls_weighting_scheme calc
_refine_ls_wR_factor_gt 0.0928
_refine_ls_wR_factor_ref 0.0971
_reflns_Friedel_coverage 0.574
_reflns_Friedel_fraction_full 0.805
_reflns_Friedel_fraction_max 0.703
_reflns_number_gt 3202
_reflns_number_total 3670
_reflns_threshold_expression 'I > 2\s(I)'
_cod_data_source_file d3nj01375h2.cif
_cod_data_source_block complex5a
_cod_depositor_comments 'Adding full bibliography for 7062499--7062501.cif.'
_cod_database_code 7062500
_shelx_shelxl_version_number 2018/3
_shelx_space_group_comment
;
The symmetry employed for this shelxl refinement is uniquely defined
by the following loop, which should always be used as a source of
symmetry information in preference to the above space-group names.
They are only intended as comments.
;
_shelx_estimated_absorpt_t_max 0.832
_shelx_estimated_absorpt_t_min 0.791
_olex2_refinement_description
;
1. Fixed Uiso
 At 1.2 times of:
  All C(H) groups, All C(H,H) groups
 At 1.5 times of:
  All C(H,H,H) groups
2. Shared sites
{Cl1, Br1}
3. Uiso/Uaniso restraints and constraints
Uanis(Cl1) = Uanis(Br1)
4. Others
 Sof(Br1)=1-FVAR(1)
 Sof(Cl1)=FVAR(1)
5.a Secondary CH2 refined with riding coordinates:
 C20(H20A,H20B), C4(H4A,H4B), C21(H21A,H21B), C2(H2A,H2B), C3(H3A,H3B),
 C22(H22A,H22B), C23(H23A,H23B)
5.b Aromatic/amide H refined with riding coordinates:
 C12(H12), C18(H18), C17(H17), C6(H6), C15(H15), C16(H16), C11(H11), C9(H9),
 C10(H10), C5(H5)
5.c Idealised Me refined as rotating group:
 C1(H1A,H1B,H1C)
;
_olex2_submission_special_instructions 'No special instructions were received'

loop_
_space_group_symop_operation_xyz
'x, y, z'
'-x+1/2, -y, z+1/2'
'-x, y+1/2, -z+1/2'
'x+1/2, -y+1/2, -z'

loop_
_atom_site_label
_atom_site_type_symbol
_atom_site_fract_x
_atom_site_fract_y
_atom_site_fract_z
_atom_site_U_iso_or_equiv
_atom_site_adp_type
_atom_site_occupancy
_atom_site_site_symmetry_order
_atom_site_calc_flag
_atom_site_refinement_flags_posn
_atom_site_refinement_flags_adp
_atom_site_refinement_flags_occupancy
_atom_site_disorder_assembly
_atom_site_disorder_group
Ni Ni 0.29985(8) 0.59323(5) 0.32290(4) 0.0211(2) Uani 1 1 d . . . . .
Cl1 Cl 0.46165(10) 0.67640(8) 0.24974(6) 0.0324(4) Uani 0.894(5) 1 d . . P A 1
N4 N 0.4690(4) 0.4990(3) 0.3530(2) 0.0215(7) Uani 1 1 d . . . . .
N2 N 0.0034(4) 0.6892(3) 0.3498(2) 0.0256(8) Uani 1 1 d . . . . .
N3 N 0.1815(4) 0.5380(3) 0.4002(2) 0.0222(8) Uani 1 1 d . . . . .
N1 N 0.0550(5) 0.6890(3) 0.2310(2) 0.0277(8) Uani 1 1 d . . . . .
C13 C 0.1016(4) 0.5924(3) 0.4528(2) 0.0219(8) Uani 1 1 d . . . . .
C19 C 0.3797(5) 0.4204(3) 0.3872(2) 0.0212(9) Uani 1 1 d . . . . .
C14 C 0.2307(5) 0.4470(3) 0.4171(2) 0.0212(9) Uani 1 1 d . . . . .
C12 C 0.1055(5) 0.5762(4) 0.5317(3) 0.0278(10) Uani 1 1 d . . . . .
H12 H 0.166552 0.524914 0.550501 0.033 Uiso 1 1 calc R U . . .
C20 C 0.5657(5) 0.5469(3) 0.4149(3) 0.0279(10) Uani 1 1 d . . . . .
H20A H 0.599926 0.610545 0.398992 0.033 Uiso 1 1 calc R U . . .
H20B H 0.502298 0.552199 0.461938 0.033 Uiso 1 1 calc R U . . .
C18 C 0.4343(5) 0.3290(3) 0.3921(3) 0.0264(9) Uani 1 1 d . . . . .
H18 H 0.533939 0.311660 0.370178 0.032 Uiso 1 1 calc R U . . .
C17 C 0.3405(5) 0.2621(3) 0.4298(3) 0.0275(10) Uani 1 1 d . . . . .
H17 H 0.375779 0.198747 0.433184 0.033 Uiso 1 1 calc R U . . .
C7 C 0.1168(5) 0.6631(3) 0.2985(2) 0.0235(9) Uani 1 1 d . . . . .
C8 C 0.0139(5) 0.6718(3) 0.4290(3) 0.0228(9) Uani 1 1 d . . . . .
C4 C 0.1151(6) 0.6627(4) 0.1561(3) 0.0303(10) Uani 1 1 d . . . . .
H4A H 0.226861 0.640123 0.160616 0.036 Uiso 1 1 calc R U . . .
H4B H 0.115186 0.718805 0.122993 0.036 Uiso 1 1 calc R U . . .
C6 C -0.1256(5) 0.7322(3) 0.3140(3) 0.0313(10) Uani 1 1 d . . . . .
H6 H -0.218352 0.757456 0.337618 0.038 Uiso 1 1 calc R U . . .
C15 C 0.1402(5) 0.3793(3) 0.4558(3) 0.0266(10) Uani 1 1 d . . . . .
H15 H 0.040103 0.395909 0.477592 0.032 Uiso 1 1 calc R U . . .
C16 C 0.1970(6) 0.2884(3) 0.4620(3) 0.0286(10) Uani 1 1 d . . . . .
H16 H 0.135892 0.243146 0.488953 0.034 Uiso 1 1 calc R U . . .
C11 C 0.0233(6) 0.6324(4) 0.5821(3) 0.0325(10) Uani 1 1 d . . . . .
H11 H 0.026654 0.618730 0.634574 0.039 Uiso 1 1 calc R U . . .
C9 C -0.0686(6) 0.7286(4) 0.4794(3) 0.0317(11) Uani 1 1 d . . . . .
H9 H -0.127865 0.780914 0.461229 0.038 Uiso 1 1 calc R U . . .
C21 C 0.7096(6) 0.4831(4) 0.4263(3) 0.0366(12) Uani 1 1 d . . . . .
H21A H 0.681957 0.428528 0.458390 0.044 Uiso 1 1 calc R U . . .
H21B H 0.799987 0.517644 0.449562 0.044 Uiso 1 1 calc R U . . .
C2 C 0.0097(6) 0.4941(4) 0.1648(3) 0.0381(12) Uani 1 1 d . . . . .
H2A H 0.114479 0.462245 0.158944 0.046 Uiso 1 1 calc R U . . .
H2B H -0.005024 0.508491 0.219024 0.046 Uiso 1 1 calc R U . . .
C10 C -0.0651(6) 0.7095(4) 0.5558(3) 0.0359(12) Uani 1 1 d . . . . .
H10 H -0.122005 0.748319 0.590250 0.043 Uiso 1 1 calc R U . . .
C3 C 0.0120(6) 0.5858(4) 0.1203(3) 0.0331(11) Uani 1 1 d . . . . .
H3A H -0.099219 0.609324 0.115386 0.040 Uiso 1 1 calc R U . . .
H3B H 0.052679 0.572953 0.068798 0.040 Uiso 1 1 calc R U . . .
C5 C -0.0943(6) 0.7310(4) 0.2406(3) 0.0343(11) Uani 1 1 d . . . . .
H5 H -0.161450 0.754595 0.201652 0.041 Uiso 1 1 calc R U . . .
C22 C 0.7506(6) 0.4521(4) 0.3460(4) 0.0447(15) Uani 1 1 d . . . . .
H22A H 0.782649 0.385135 0.345234 0.054 Uiso 1 1 calc R U . . .
H22B H 0.839517 0.490398 0.325458 0.054 Uiso 1 1 calc R U . . .
C1 C -0.1215(7) 0.4283(4) 0.1395(3) 0.0449(14) Uani 1 1 d . . . . .
H1A H -0.103959 0.410743 0.086687 0.067 Uiso 1 1 calc R U . . .
H1B H -0.225509 0.459802 0.144404 0.067 Uiso 1 1 calc R U . . .
H1C H -0.120412 0.371748 0.171066 0.067 Uiso 1 1 calc R U . . .
C23 C 0.5955(6) 0.4673(4) 0.2994(3) 0.0346(12) Uani 1 1 d . . . . .
H23A H 0.613441 0.515531 0.259935 0.042 Uiso 1 1 calc R U . . .
H23B H 0.562983 0.407996 0.274513 0.042 Uiso 1 1 calc R U . . .
Br1 Br 0.46165(10) 0.67640(8) 0.24974(6) 0.0324(4) Uani 0.106(5) 1 d . . P A 2

loop_
_atom_site_aniso_label
_atom_site_aniso_U_11
_atom_site_aniso_U_22
_atom_site_aniso_U_33
_atom_site_aniso_U_23
_atom_site_aniso_U_13
_atom_site_aniso_U_12
Ni 0.0179(3) 0.0252(4) 0.0201(3) 0.0035(3) 0.0008(3) 0.0004(3)
Cl1 0.0241(5) 0.0420(7) 0.0313(5) 0.0140(5) 0.0006(4) -0.0049(4)
N4 0.0176(15) 0.0255(19) 0.0216(16) -0.0008(16) 0.0027(14) -0.0016(16)
N2 0.0215(18) 0.0237(19) 0.0317(19) 0.0007(17) -0.0025(14) 0.0014(15)
N3 0.0214(17) 0.0223(18) 0.0229(17) 0.0036(15) 0.0029(14) 0.0020(15)
N1 0.0274(19) 0.029(2) 0.0266(18) 0.0031(17) -0.0052(15) -0.0005(17)
C13 0.0153(17) 0.023(2) 0.0269(19) -0.001(2) 0.0031(15) -0.0025(18)
C19 0.0229(19) 0.021(2) 0.0197(18) 0.0020(18) -0.0007(16) -0.0034(18)
C14 0.020(2) 0.023(2) 0.0203(18) 0.0016(18) 0.0018(16) -0.0021(17)
C12 0.026(2) 0.032(3) 0.026(2) 0.000(2) 0.0010(18) -0.0043(19)
C20 0.022(2) 0.028(2) 0.033(2) 0.002(2) -0.0024(19) -0.0029(19)
C18 0.023(2) 0.030(2) 0.026(2) -0.003(2) -0.0051(17) 0.001(2)
C17 0.031(2) 0.022(2) 0.029(2) 0.001(2) -0.0085(18) -0.0017(19)
C7 0.0230(19) 0.022(2) 0.026(2) -0.0007(18) -0.0014(16) -0.0041(18)
C8 0.022(2) 0.021(2) 0.026(2) -0.0013(18) 0.0025(16) -0.0048(18)
C4 0.033(2) 0.035(3) 0.023(2) 0.006(2) -0.0049(18) 0.000(2)
C6 0.023(2) 0.030(2) 0.040(3) 0.000(2) -0.007(2) 0.0055(19)
C15 0.023(2) 0.029(3) 0.028(2) 0.004(2) -0.0010(17) -0.0019(18)
C16 0.029(2) 0.028(2) 0.028(2) 0.0062(19) -0.006(2) -0.008(2)
C11 0.034(2) 0.041(3) 0.023(2) -0.003(2) 0.0073(19) -0.009(2)
C9 0.027(2) 0.026(2) 0.042(3) -0.006(2) 0.005(2) 0.0002(19)
C21 0.019(2) 0.039(3) 0.051(3) 0.010(3) -0.006(2) 0.000(2)
C2 0.044(3) 0.035(3) 0.035(3) 0.001(2) 0.000(2) 0.001(2)
C10 0.042(3) 0.031(3) 0.035(2) -0.014(2) 0.012(2) -0.002(2)
C3 0.034(2) 0.036(3) 0.029(2) 0.003(2) -0.0029(19) 0.001(2)
C5 0.030(2) 0.038(3) 0.035(3) 0.001(2) -0.014(2) 0.006(2)
C22 0.021(2) 0.047(3) 0.066(4) 0.008(3) 0.011(2) 0.009(2)
C1 0.052(3) 0.038(3) 0.045(3) -0.008(3) 0.006(3) -0.005(3)
C23 0.033(3) 0.040(3) 0.031(2) 0.006(2) 0.015(2) 0.008(2)
Br1 0.0241(5) 0.0420(7) 0.0313(5) 0.0140(5) 0.0006(4) -0.0049(4)

loop_
_atom_type_symbol
_atom_type_description
_atom_type_scat_dispersion_real
_atom_type_scat_dispersion_imag
_atom_type_scat_source
C C 0.0181 0.0091 'International Tables Vol C Tables 4.2.6.8 and 6.1.1.4'
H H 0.0000 0.0000 'International Tables Vol C Tables 4.2.6.8 and 6.1.1.4'
Br Br -0.6763 1.2805 'International Tables Vol C Tables 4.2.6.8 and 6.1.1.4'
Cl Cl 0.3639 0.7018 'International Tables Vol C Tables 4.2.6.8 and 6.1.1.4'
N N 0.0311 0.0180 'International Tables Vol C Tables 4.2.6.8 and 6.1.1.4'
Ni Ni -3.0029 0.5091 'International Tables Vol C Tables 4.2.6.8 and 6.1.1.4'

loop_
_geom_angle_atom_site_label_1
_geom_angle_atom_site_label_2
_geom_angle_atom_site_label_3
_geom_angle
_geom_angle_site_symmetry_1
_geom_angle_site_symmetry_3
_geom_angle_publ_flag
N4 Ni Cl1 94.77(11) . . y
N4 Ni Br1 94.77(11) . . y
N3 Ni Cl1 168.30(13) . . y
N3 Ni N4 84.03(15) . . y
N3 Ni C7 87.77(18) . . y
N3 Ni Br1 168.30(13) . . y
C7 Ni Cl1 94.53(14) . . y
C7 Ni N4 169.65(17) . . y
C7 Ni Br1 94.53(14) . . y
C19 N4 Ni 105.0(3) . . ?
C19 N4 C20 108.1(3) . . ?
C19 N4 C23 113.0(4) . . ?
C20 N4 Ni 105.3(3) . . ?
C23 N4 Ni 121.9(3) . . ?
C23 N4 C20 102.6(3) . . ?
C7 N2 C8 124.4(4) . . ?
C7 N2 C6 110.7(4) . . ?
C6 N2 C8 124.9(4) . . ?
C13 N3 Ni 121.0(3) . . ?
C13 N3 C14 121.3(4) . . ?
C14 N3 Ni 113.2(3) . . ?
C7 N1 C4 126.9(4) . . ?
C7 N1 C5 110.5(4) . . ?
C5 N1 C4 121.7(4) . . ?
N3 C13 C12 124.2(4) . . ?
N3 C13 C8 119.8(4) . . ?
C8 C13 C12 116.0(4) . . ?
C14 C19 N4 113.5(4) . . ?
C18 C19 N4 125.0(4) . . ?
C18 C19 C14 121.5(4) . . ?
N3 C14 C19 115.6(4) . . ?
N3 C14 C15 125.8(4) . . ?
C15 C14 C19 118.4(4) . . ?
C13 C12 H12 118.9 . . ?
C11 C12 C13 122.1(5) . . ?
C11 C12 H12 118.9 . . ?
N4 C20 H20A 110.9 . . ?
N4 C20 H20B 110.9 . . ?
H20A C20 H20B 108.9 . . ?
C21 C20 N4 104.3(4) . . ?
C21 C20 H20A 110.9 . . ?
C21 C20 H20B 110.9 . . ?
C19 C18 H18 120.5 . . ?
C19 C18 C17 119.0(4) . . ?
C17 C18 H18 120.5 . . ?
C18 C17 H17 120.1 . . ?
C16 C17 C18 119.9(4) . . ?
C16 C17 H17 120.1 . . ?
N2 C7 Ni 123.8(3) . . ?
N1 C7 Ni 131.2(3) . . ?
N1 C7 N2 104.5(4) . . ?
C13 C8 N2 117.8(4) . . ?
C9 C8 N2 120.1(4) . . ?
C9 C8 C13 122.0(4) . . ?
N1 C4 H4A 109.3 . . ?
N1 C4 H4B 109.3 . . ?
N1 C4 C3 111.4(4) . . ?
H4A C4 H4B 108.0 . . ?
C3 C4 H4A 109.3 . . ?
C3 C4 H4B 109.3 . . ?
N2 C6 H6 126.6 . . ?
C5 C6 N2 106.8(4) . . ?
C5 C6 H6 126.6 . . ?
C14 C15 H15 120.1 . . ?
C16 C15 C14 119.8(4) . . ?
C16 C15 H15 120.1 . . ?
C17 C16 C15 121.3(4) . . ?
C17 C16 H16 119.4 . . ?
C15 C16 H16 119.4 . . ?
C12 C11 H11 120.0 . . ?
C12 C11 C10 120.0(5) . . ?
C10 C11 H11 120.0 . . ?
C8 C9 H9 119.8 . . ?
C10 C9 C8 120.4(5) . . ?
C10 C9 H9 119.8 . . ?
C20 C21 H21A 111.1 . . ?
C20 C21 H21B 111.1 . . ?
C20 C21 C22 103.1(4) . . ?
H21A C21 H21B 109.1 . . ?
C22 C21 H21A 111.1 . . ?
C22 C21 H21B 111.1 . . ?
H2A C2 H2B 107.8 . . ?
C3 C2 H2A 109.0 . . ?
C3 C2 H2B 109.0 . . ?
C1 C2 H2A 109.0 . . ?
C1 C2 H2B 109.0 . . ?
C1 C2 C3 112.7(4) . . ?
C11 C10 H10 120.3 . . ?
C9 C10 C11 119.4(5) . . ?
C9 C10 H10 120.3 . . ?
C4 C3 H3A 108.8 . . ?
C4 C3 H3B 108.8 . . ?
C2 C3 C4 113.9(4) . . ?
C2 C3 H3A 108.8 . . ?
C2 C3 H3B 108.8 . . ?
H3A C3 H3B 107.7 . . ?
N1 C5 H5 126.2 . . ?
C6 C5 N1 107.5(4) . . ?
C6 C5 H5 126.2 . . ?
C21 C22 H22A 110.6 . . ?
C21 C22 H22B 110.6 . . ?
C21 C22 C23 105.6(4) . . ?
H22A C22 H22B 108.7 . . ?
C23 C22 H22A 110.6 . . ?
C23 C22 H22B 110.6 . . ?
C2 C1 H1A 109.5 . . ?
C2 C1 H1B 109.5 . . ?
C2 C1 H1C 109.5 . . ?
H1A C1 H1B 109.5 . . ?
H1A C1 H1C 109.5 . . ?
H1B C1 H1C 109.5 . . ?
N4 C23 C22 107.0(4) . . ?
N4 C23 H23A 110.3 . . ?
N4 C23 H23B 110.3 . . ?
C22 C23 H23A 110.3 . . ?
C22 C23 H23B 110.3 . . ?
H23A C23 H23B 108.6 . . ?

loop_
_geom_bond_atom_site_label_1
_geom_bond_atom_site_label_2
_geom_bond_distance
_geom_bond_site_symmetry_2
_geom_bond_publ_flag
Ni Cl1 2.2140(12) . y
Ni N4 2.018(4) . y
Ni N3 1.863(4) . y
Ni C7 1.872(5) . y
Ni Br1 2.2140(12) . y
N4 C19 1.474(6) . ?
N4 C20 1.523(6) . ?
N4 C23 1.491(6) . ?
N2 C7 1.363(6) . ?
N2 C8 1.426(6) . ?
N2 C6 1.391(6) . ?
N3 C13 1.383(6) . ?
N3 C14 1.390(6) . ?
N1 C7 1.353(6) . ?
N1 C4 1.468(6) . ?
N1 C5 1.392(6) . ?
C13 C12 1.416(6) . ?
C13 C8 1.410(6) . ?
C19 C14 1.403(6) . ?
C19 C18 1.381(7) . ?
C14 C15 1.403(6) . ?
C12 H12 0.9500 . ?
C12 C11 1.381(7) . ?
C20 H20A 0.9900 . ?
C20 H20B 0.9900 . ?
C20 C21 1.518(7) . ?
C18 H18 0.9500 . ?
C18 C17 1.402(7) . ?
C17 H17 0.9500 . ?
C17 C16 1.378(7) . ?
C8 C9 1.387(7) . ?
C4 H4A 0.9900 . ?
C4 H4B 0.9900 . ?
C4 C3 1.529(7) . ?
C6 H6 0.9500 . ?
C6 C5 1.327(8) . ?
C15 H15 0.9500 . ?
C15 C16 1.382(7) . ?
C16 H16 0.9500 . ?
C11 H11 0.9500 . ?
C11 C10 1.402(8) . ?
C9 H9 0.9500 . ?
C9 C10 1.381(8) . ?
C21 H21A 0.9900 . ?
C21 H21B 0.9900 . ?
C21 C22 1.527(9) . ?
C2 H2A 0.9900 . ?
C2 H2B 0.9900 . ?
C2 C3 1.525(7) . ?
C2 C1 1.508(8) . ?
C10 H10 0.9500 . ?
C3 H3A 0.9900 . ?
C3 H3B 0.9900 . ?
C5 H5 0.9500 . ?
C22 H22A 0.9900 . ?
C22 H22B 0.9900 . ?
C22 C23 1.551(8) . ?
C1 H1A 0.9800 . ?
C1 H1B 0.9800 . ?
C1 H1C 0.9800 . ?
C23 H23A 0.9900 . ?
C23 H23B 0.9900 . ?

loop_
_geom_torsion_atom_site_label_1
_geom_torsion_atom_site_label_2
_geom_torsion_atom_site_label_3
_geom_torsion_atom_site_label_4
_geom_torsion
_geom_torsion_site_symmetry_1
_geom_torsion_site_symmetry_2
_geom_torsion_site_symmetry_3
_geom_torsion_site_symmetry_4
_geom_torsion_publ_flag
Ni N4 C19 C14 -25.1(4) . . . . ?
Ni N4 C19 C18 156.2(4) . . . . ?
Ni N4 C20 C21 -169.8(3) . . . . ?
Ni N4 C23 C22 144.7(3) . . . . ?
Ni N3 C13 C12 -134.1(4) . . . . ?
Ni N3 C13 C8 43.6(5) . . . . ?
Ni N3 C14 C19 14.2(5) . . . . ?
Ni N3 C14 C15 -160.8(4) . . . . ?
Cl1 Ni N3 C13 48.6(8) . . . . ?
Cl1 Ni N3 C14 -107.8(6) . . . . ?
Cl1 Ni C7 N2 -138.8(4) . . . . ?
Cl1 Ni C7 N1 49.9(4) . . . . ?
N4 Ni N3 C13 133.3(3) . . . . ?
N4 Ni N3 C14 -23.1(3) . . . . ?
N4 Ni C7 N2 67.3(11) . . . . ?
N4 Ni C7 N1 -104.0(10) . . . . ?
N4 C19 C14 N3 9.0(5) . . . . ?
N4 C19 C14 C15 -175.6(4) . . . . ?
N4 C19 C18 C17 176.6(4) . . . . ?
N4 C20 C21 C22 38.7(5) . . . . ?
N2 C8 C9 C10 177.0(4) . . . . ?
N2 C6 C5 N1 -1.0(6) . . . . ?
N3 Ni C7 N2 29.7(4) . . . . ?
N3 Ni C7 N1 -141.5(5) . . . . ?
N3 C13 C12 C11 -179.8(4) . . . . ?
N3 C13 C8 N2 3.8(6) . . . . ?
N3 C13 C8 C9 179.9(4) . . . . ?
N3 C14 C15 C16 173.3(4) . . . . ?
N1 C4 C3 C2 -61.8(5) . . . . ?
C13 N3 C14 C19 -142.1(4) . . . . ?
C13 N3 C14 C15 42.9(6) . . . . ?
C13 C12 C11 C10 -1.3(7) . . . . ?
C13 C8 C9 C10 1.0(7) . . . . ?
C19 N4 C20 C21 78.4(4) . . . . ?
C19 N4 C23 C22 -88.8(5) . . . . ?
C19 C14 C15 C16 -1.5(6) . . . . ?
C19 C18 C17 C16 -0.7(7) . . . . ?
C14 N3 C13 C12 20.4(6) . . . . ?
C14 N3 C13 C8 -161.9(4) . . . . ?
C14 C19 C18 C17 -2.0(6) . . . . ?
C14 C15 C16 C17 -1.0(7) . . . . ?
C12 C13 C8 N2 -178.3(4) . . . . ?
C12 C13 C8 C9 -2.3(6) . . . . ?
C12 C11 C10 C9 -0.1(7) . . . . ?
C20 N4 C19 C14 87.0(4) . . . . ?
C20 N4 C19 C18 -91.7(5) . . . . ?
C20 N4 C23 C22 27.4(5) . . . . ?
C20 C21 C22 C23 -21.2(6) . . . . ?
C18 C19 C14 N3 -172.3(4) . . . . ?
C18 C19 C14 C15 3.1(6) . . . . ?
C18 C17 C16 C15 2.2(7) . . . . ?
C7 Ni N3 C13 -53.1(3) . . . . ?
C7 Ni N3 C14 150.6(3) . . . . ?
C7 N2 C8 C13 -28.5(6) . . . . ?
C7 N2 C8 C9 155.4(4) . . . . ?
C7 N2 C6 C5 1.2(6) . . . . ?
C7 N1 C4 C3 102.9(5) . . . . ?
C7 N1 C5 C6 0.5(6) . . . . ?
C8 N2 C7 Ni 3.8(6) . . . . ?
C8 N2 C7 N1 177.0(4) . . . . ?
C8 N2 C6 C5 -176.7(4) . . . . ?
C8 C13 C12 C11 2.4(6) . . . . ?
C8 C9 C10 C11 0.3(7) . . . . ?
C4 N1 C7 Ni 3.9(7) . . . . ?
C4 N1 C7 N2 -168.6(4) . . . . ?
C4 N1 C5 C6 170.0(4) . . . . ?
C6 N2 C7 Ni -174.1(3) . . . . ?
C6 N2 C7 N1 -0.9(5) . . . . ?
C6 N2 C8 C13 149.2(4) . . . . ?
C6 N2 C8 C9 -26.9(6) . . . . ?
C21 C22 C23 N4 -4.0(6) . . . . ?
C5 N1 C7 Ni 172.8(4) . . . . ?
C5 N1 C7 N2 0.3(5) . . . . ?
C5 N1 C4 C3 -64.8(6) . . . . ?
C1 C2 C3 C4 166.1(4) . . . . ?
C23 N4 C19 C14 -160.1(4) . . . . ?
C23 N4 C19 C18 21.2(6) . . . . ?
C23 N4 C20 C21 -41.3(5) . . . . ?
Br1 Ni N3 C13 48.6(8) . . . . ?
Br1 Ni N3 C14 -107.8(6) . . . . ?
Br1 Ni C7 N2 -138.8(4) . . . . ?
Br1 Ni C7 N1 49.9(4) . . . . ?
